data_7157830
loop_
_publ_author_name
'Chang, Zhiqian'
'Zhu, Huilong'
'Wu, Changhui'
'Xing, Junhao'
'Dou, Xiaowei'

_publ_section_title
;
 A rhodium-catalysed conjugate addition/cyclization cascade for the
 asymmetric synthesis of 2-amino-4H-chromenes.
;
_journal_issue 4
_journal_name_full 'Organic &amp; biomolecular chemistry'
_journal_page_first 785
_journal_page_last 788
_journal_paper_doi 10.1039/d0ob02404j
_journal_volume 19
_journal_year 2021
_chemical_absolute_configuration rmad
_chemical_formula_moiety 'C18 H17 N O3'
_chemical_formula_sum 'C18 H17 N O3'
_chemical_formula_weight 295.32
_space_group_crystal_system orthorhombic
_space_group_IT_number 19
_space_group_name_Hall 'P 2ac 2ab'
_space_group_name_H-M_alt 'P 21 21 21'
_atom_sites_solution_hydrogens mixed
_atom_sites_solution_primary dual
_audit_creation_date 2020-11-13
_audit_creation_method
;
Olex2 1.2
(compiled 2018.05.29 svn.r3508 for OlexSys, GUI svn.r5506)
;
_audit_update_record
;
2020-11-20 deposited with the CCDC.	2020-12-22 downloaded from the CCDC.
;
_cell_angle_alpha 90
_cell_angle_beta 90
_cell_angle_gamma 90
_cell_formula_units_Z 4
_cell_length_a 8.9919(2)
_cell_length_b 12.2777(2)
_cell_length_c 14.0831(3)
_cell_measurement_reflns_used 9167
_cell_measurement_temperature 153
_cell_measurement_theta_max 74.501
_cell_measurement_theta_min 3.138
_cell_volume 1554.77(5)
_computing_cell_refinement 'SAINT V8.40A (?, 2016)'
_computing_data_reduction 'SAINT V8.40A (?, 2016)'
_computing_molecular_graphics 'Olex2 (Dolomanov et al., 2009)'
_computing_publication_material 'Olex2 (Dolomanov et al., 2009)'
_computing_structure_refinement 'ShelXL (Sheldrick, 2015)'
_computing_structure_solution 'ShelXT (Sheldrick, 2015)'
_diffrn_ambient_temperature 153.0
_diffrn_measured_fraction_theta_full 0.996
_diffrn_measured_fraction_theta_max 0.996
_diffrn_measurement_device_type 'Bruker D8 VENTURE'
_diffrn_measurement_method '\f and \w scans'
_diffrn_radiation_type CuK\a
_diffrn_radiation_wavelength 1.54178
_diffrn_reflns_av_R_equivalents 0.0418
_diffrn_reflns_av_unetI/netI 0.0302
_diffrn_reflns_Laue_measured_fraction_full 0.996
_diffrn_reflns_Laue_measured_fraction_max 0.996
_diffrn_reflns_limit_h_max 11
_diffrn_reflns_limit_h_min -11
_diffrn_reflns_limit_k_max 15
_diffrn_reflns_limit_k_min -14
_diffrn_reflns_limit_l_max 17
_diffrn_reflns_limit_l_min -17
_diffrn_reflns_number 13884
_diffrn_reflns_point_group_measured_fraction_full 0.996
_diffrn_reflns_point_group_measured_fraction_max 0.988
_diffrn_reflns_theta_full 67.679
_diffrn_reflns_theta_max 74.480
_diffrn_reflns_theta_min 5.838
_diffrn_standards_number 0
_exptl_absorpt_coefficient_mu 0.698
_exptl_absorpt_correction_T_max 0.7538
_exptl_absorpt_correction_T_min 0.6329
_exptl_absorpt_correction_type multi-scan
_exptl_absorpt_process_details
'SADABS-2016/2 (Bruker,2016/2) was used for absorption correction. wR2(int) was 0.1627 before and 0.0670 after correction. The Ratio of minimum to maximum transmission is 0.8396. The \l/2 correction factor is Not present.'
_exptl_crystal_colour colourless
_exptl_crystal_colour_primary colourless
_exptl_crystal_density_diffrn 1.262
_exptl_crystal_description block
_exptl_crystal_F_000 624
_exptl_crystal_size_max 0.26
_exptl_crystal_size_mid 0.16
_exptl_crystal_size_min 0.13
_refine_diff_density_max 0.128
_refine_diff_density_min -0.178
_refine_diff_density_rms 0.037
_refine_ls_abs_structure_details
;
 Flack x determined using 1167 quotients [(I+)-(I-)]/[(I+)+(I-)]
 (Parsons, Flack and Wagner, Acta Cryst. B69 (2013) 249-259).
;
_refine_ls_abs_structure_Flack 0.00(9)
_refine_ls_extinction_method none
_refine_ls_goodness_of_fit_ref 1.087
_refine_ls_hydrogen_treatment mixed
_refine_ls_matrix_type full
_refine_ls_number_parameters 205
_refine_ls_number_reflns 3127
_refine_ls_number_restraints 0
_refine_ls_restrained_S_all 1.087
_refine_ls_R_factor_all 0.0355
_refine_ls_R_factor_gt 0.0324
_refine_ls_shift/su_max 0.000
_refine_ls_shift/su_mean 0.000
_refine_ls_structure_factor_coef Fsqd
_refine_ls_weighting_details 'w=1/[\s^2^(Fo^2^)+(0.0418P)^2^+0.1745P] where P=(Fo^2^+2Fc^2^)/3'
_refine_ls_weighting_scheme calc
_refine_ls_wR_factor_gt 0.0807
_refine_ls_wR_factor_ref 0.0834
_reflns_Friedel_coverage 0.722
_reflns_Friedel_fraction_full 0.995
_reflns_Friedel_fraction_max 0.977
_reflns_number_gt 2928
_reflns_number_total 3127
_reflns_threshold_expression 'I > 2\s(I)'
_cod_data_source_file d0ob02404j2.cif
_cod_data_source_block 1114dxwczq01_0m
_cod_depositor_comments 'Adding full bibliography for 7157830.cif.'
_cod_database_code 7157830
_shelx_shelxl_version_number 2018/3
_shelx_space_group_comment
;
The symmetry employed for this shelxl refinement is uniquely defined
by the following loop, which should always be used as a source of
symmetry information in preference to the above space-group names.
They are only intended as comments.
;
_shelx_estimated_absorpt_t_max 0.915
_shelx_estimated_absorpt_t_min 0.839
_olex2_refinement_description
;
1. Fixed Uiso
 At 1.2 times of:
  All C(H) groups, All C(H,H) groups
 At 1.5 times of:
  All C(H,H,H) groups, All N(H) groups
2.a Ternary CH refined with riding coordinates:
 C7(H7)
2.b Secondary CH2 refined with riding coordinates:
 C17(H17A,H17B)
2.c Aromatic/amide H refined with riding coordinates:
 C5(H5), C12(H12), C4(H4), C3(H3), C11(H11), C9(H9), C1(H1), C10(H10), C2(H2)
2.d Idealised Me refined as rotating group:
 C18(H18A,H18B,H18C)
2.e Idealised tetrahedral OH refined as rotating group:
 N1(H1A)
;
_olex2_submission_special_instructions 'No special instructions were received'

loop_
_space_group_symop_operation_xyz
'x, y, z'
'-x+1/2, -y, z+1/2'
'-x, y+1/2, -z+1/2'
'x+1/2, -y+1/2, -z'

loop_
_atom_site_label
_atom_site_type_symbol
_atom_site_fract_x
_atom_site_fract_y
_atom_site_fract_z
_atom_site_U_iso_or_equiv
_atom_site_adp_type
_atom_site_occupancy
_atom_site_site_symmetry_order
_atom_site_calc_flag
_atom_site_refinement_flags_posn
_atom_site_refinement_flags_adp
_atom_site_refinement_flags_occupancy
_atom_site_disorder_assembly
_atom_site_disorder_group
O1 O 0.44330(15) 0.33006(10) 0.62936(10) 0.0282(3) Uani 1 1 d . . . . .
O2 O 0.04153(16) 0.37473(11) 0.48498(11) 0.0334(3) Uani 1 1 d . . . . .
O3 O 0.03980(15) 0.54895(11) 0.53354(11) 0.0323(3) Uani 1 1 d . . . . .
N1 N 0.27399(19) 0.25244(13) 0.53756(13) 0.0269(4) Uani 1 1 d . . . . .
H1A H 0.348056 0.210848 0.535031 0.040 Uiso 1 1 calc GR . . . .
C14 C 0.3108(2) 0.34368(14) 0.58391(13) 0.0223(4) Uani 1 1 d . . . . .
C6 C 0.18709(19) 0.54565(16) 0.73811(13) 0.0249(4) Uani 1 1 d . . . . .
C7 C 0.2819(2) 0.53324(14) 0.64907(13) 0.0228(4) Uani 1 1 d . . . . .
H7 H 0.271129 0.601397 0.610805 0.027 Uiso 1 1 calc R . . . .
C15 C 0.2316(2) 0.43902(14) 0.58810(13) 0.0222(4) Uani 1 1 d . . . . .
C16 C 0.0992(2) 0.44788(14) 0.53173(14) 0.0247(4) Uani 1 1 d . . . . .
C5 C 0.1144(2) 0.64364(17) 0.75673(16) 0.0300(4) Uani 1 1 d . . . . .
H5 H 0.124355 0.702778 0.713691 0.036 Uiso 1 1 calc R . . . .
C13 C 0.5164(2) 0.42202(15) 0.66358(13) 0.0242(4) Uani 1 1 d . . . . .
C8 C 0.4449(2) 0.52060(15) 0.67442(13) 0.0242(4) Uani 1 1 d . . . . .
C12 C 0.6652(2) 0.40717(18) 0.68554(15) 0.0308(4) Uani 1 1 d . . . . .
H12 H 0.710972 0.338160 0.676841 0.037 Uiso 1 1 calc R . . . .
C4 C 0.0279(2) 0.65556(18) 0.83736(16) 0.0356(5) Uani 1 1 d . . . . .
H4 H -0.020454 0.722905 0.849659 0.043 Uiso 1 1 calc R . . . .
C3 C 0.0117(2) 0.5704(2) 0.89954(15) 0.0380(5) Uani 1 1 d . . . . .
H3 H -0.048922 0.578475 0.954338 0.046 Uiso 1 1 calc R . . . .
C11 C 0.7463(2) 0.4945(2) 0.72039(17) 0.0370(5) Uani 1 1 d . . . . .
H11 H 0.848764 0.486006 0.735057 0.044 Uiso 1 1 calc R . . . .
C9 C 0.5281(2) 0.60686(17) 0.71072(16) 0.0324(4) Uani 1 1 d . . . . .
H9 H 0.481801 0.675617 0.719871 0.039 Uiso 1 1 calc R . . . .
C1 C 0.1715(2) 0.46048(18) 0.80161(15) 0.0332(5) Uani 1 1 d . . . . .
H1 H 0.220879 0.393395 0.789991 0.040 Uiso 1 1 calc R . . . .
C10 C 0.6771(2) 0.59432(19) 0.73374(17) 0.0375(5) Uani 1 1 d . . . . .
H10 H 0.731702 0.654072 0.758639 0.045 Uiso 1 1 calc R . . . .
C2 C 0.0838(2) 0.4724(2) 0.88243(16) 0.0393(5) Uani 1 1 d . . . . .
H2 H 0.073398 0.413582 0.925765 0.047 Uiso 1 1 calc R . . . .
C17 C -0.0931(3) 0.56363(19) 0.4774(2) 0.0464(6) Uani 1 1 d . . . . .
H17A H -0.173281 0.515204 0.500632 0.056 Uiso 1 1 calc R . . . .
H17B H -0.073047 0.545877 0.410010 0.056 Uiso 1 1 calc R . . . .
C18 C -0.1388(3) 0.6806(2) 0.4869(2) 0.0604(8) Uani 1 1 d . . . . .
H18A H -0.230005 0.693164 0.450370 0.091 Uiso 1 1 calc GR . . . .
H18B H -0.059412 0.727599 0.462526 0.091 Uiso 1 1 calc GR . . . .
H18C H -0.156868 0.697428 0.553900 0.091 Uiso 1 1 calc GR . . . .
H1B H 0.195(3) 0.253(2) 0.503(2) 0.044(7) Uiso 1 1 d . . . . .

loop_
_atom_site_aniso_label
_atom_site_aniso_U_11
_atom_site_aniso_U_22
_atom_site_aniso_U_33
_atom_site_aniso_U_23
_atom_site_aniso_U_13
_atom_site_aniso_U_12
O1 0.0255(7) 0.0240(6) 0.0351(7) -0.0033(5) -0.0042(6) 0.0028(5)
O2 0.0277(7) 0.0332(7) 0.0394(8) -0.0095(6) -0.0085(7) -0.0043(6)
O3 0.0286(7) 0.0305(7) 0.0378(8) -0.0032(6) -0.0114(7) 0.0047(6)
N1 0.0233(8) 0.0235(7) 0.0339(9) -0.0059(7) 0.0033(8) -0.0011(6)
C14 0.0194(8) 0.0253(8) 0.0222(9) -0.0004(7) 0.0036(7) -0.0029(7)
C6 0.0179(8) 0.0323(9) 0.0245(9) -0.0080(8) -0.0029(7) 0.0006(7)
C7 0.0217(8) 0.0221(8) 0.0244(9) -0.0027(7) -0.0010(7) 0.0002(7)
C15 0.0198(8) 0.0242(8) 0.0225(8) -0.0018(7) 0.0022(7) -0.0024(7)
C16 0.0218(8) 0.0266(8) 0.0257(9) -0.0023(8) 0.0009(8) -0.0018(7)
C5 0.0213(8) 0.0312(9) 0.0377(11) -0.0102(9) -0.0017(8) -0.0006(7)
C13 0.0222(9) 0.0293(9) 0.0211(9) -0.0015(7) -0.0008(7) -0.0016(7)
C8 0.0215(8) 0.0297(9) 0.0213(9) -0.0025(7) 0.0008(8) -0.0010(7)
C12 0.0241(10) 0.0398(10) 0.0286(11) -0.0028(9) -0.0010(8) 0.0056(8)
C4 0.0230(9) 0.0438(11) 0.0400(12) -0.0199(10) -0.0019(9) 0.0021(9)
C3 0.0241(10) 0.0628(14) 0.0270(10) -0.0174(10) -0.0007(8) 0.0012(10)
C11 0.0198(9) 0.0563(13) 0.0348(11) -0.0077(10) -0.0050(9) 0.0016(9)
C9 0.0254(9) 0.0342(10) 0.0375(11) -0.0086(8) -0.0028(9) -0.0018(8)
C1 0.0300(10) 0.0407(11) 0.0287(10) -0.0032(9) 0.0007(8) 0.0075(9)
C10 0.0274(10) 0.0452(11) 0.0399(12) -0.0122(10) -0.0061(9) -0.0068(9)
C2 0.0357(11) 0.0557(13) 0.0265(10) 0.0018(10) -0.0005(9) 0.0027(10)
C17 0.0374(12) 0.0447(12) 0.0571(15) 0.0001(12) -0.0228(12) 0.0075(10)
C18 0.0533(16) 0.0480(14) 0.080(2) 0.0115(14) -0.0199(15) 0.0146(12)

loop_
_atom_type_symbol
_atom_type_description
_atom_type_scat_dispersion_real
_atom_type_scat_dispersion_imag
_atom_type_scat_source
C C 0.0181 0.0091 'International Tables Vol C Tables 4.2.6.8 and 6.1.1.4'
H H 0.0000 0.0000 'International Tables Vol C Tables 4.2.6.8 and 6.1.1.4'
N N 0.0311 0.0180 'International Tables Vol C Tables 4.2.6.8 and 6.1.1.4'
O O 0.0492 0.0322 'International Tables Vol C Tables 4.2.6.8 and 6.1.1.4'

loop_
_geom_angle_atom_site_label_1
_geom_angle_atom_site_label_2
_geom_angle_atom_site_label_3
_geom_angle
_geom_angle_site_symmetry_1
_geom_angle_site_symmetry_3
_geom_angle_publ_flag
C14 O1 C13 118.41(14) . . ?
C16 O3 C17 115.54(15) . . ?
H1A N1 H1B 129.5 . . ?
C14 N1 H1A 109.5 . . ?
C14 N1 H1B 118.1(18) . . ?
O1 C14 C15 122.58(16) . . ?
N1 C14 O1 110.05(16) . . ?
N1 C14 C15 127.37(17) . . ?
C5 C6 C7 120.22(18) . . ?
C1 C6 C7 120.88(17) . . ?
C1 C6 C5 118.90(18) . . ?
C6 C7 H7 107.8 . . ?
C15 C7 C6 112.16(14) . . ?
C15 C7 H7 107.8 . . ?
C15 C7 C8 110.17(15) . . ?
C8 C7 C6 110.92(15) . . ?
C8 C7 H7 107.8 . . ?
C14 C15 C7 121.53(16) . . ?
C14 C15 C16 118.15(16) . . ?
C16 C15 C7 120.32(15) . . ?
O2 C16 O3 121.00(17) . . ?
O2 C16 C15 126.24(17) . . ?
O3 C16 C15 112.76(15) . . ?
C6 C5 H5 119.7 . . ?
C4 C5 C6 120.6(2) . . ?
C4 C5 H5 119.7 . . ?
C8 C13 O1 122.00(16) . . ?
C8 C13 C12 122.76(18) . . ?
C12 C13 O1 115.24(17) . . ?
C13 C8 C7 120.95(16) . . ?
C13 C8 C9 117.23(17) . . ?
C9 C8 C7 121.82(17) . . ?
C13 C12 H12 120.5 . . ?
C13 C12 C11 119.0(2) . . ?
C11 C12 H12 120.5 . . ?
C5 C4 H4 119.9 . . ?
C3 C4 C5 120.2(2) . . ?
C3 C4 H4 119.9 . . ?
C4 C3 H3 120.0 . . ?
C4 C3 C2 120.0(2) . . ?
C2 C3 H3 120.0 . . ?
C12 C11 H11 120.2 . . ?
C12 C11 C10 119.67(19) . . ?
C10 C11 H11 120.2 . . ?
C8 C9 H9 119.3 . . ?
C10 C9 C8 121.3(2) . . ?
C10 C9 H9 119.3 . . ?
C6 C1 H1 119.8 . . ?
C6 C1 C2 120.4(2) . . ?
C2 C1 H1 119.8 . . ?
C11 C10 H10 120.0 . . ?
C9 C10 C11 120.0(2) . . ?
C9 C10 H10 120.0 . . ?
C3 C2 C1 119.8(2) . . ?
C3 C2 H2 120.1 . . ?
C1 C2 H2 120.1 . . ?
O3 C17 H17A 110.3 . . ?
O3 C17 H17B 110.3 . . ?
O3 C17 C18 107.3(2) . . ?
H17A C17 H17B 108.5 . . ?
C18 C17 H17A 110.3 . . ?
C18 C17 H17B 110.3 . . ?
C17 C18 H18A 109.5 . . ?
C17 C18 H18B 109.5 . . ?
C17 C18 H18C 109.5 . . ?
H18A C18 H18B 109.5 . . ?
H18A C18 H18C 109.5 . . ?
H18B C18 H18C 109.5 . . ?

loop_
_geom_bond_atom_site_label_1
_geom_bond_atom_site_label_2
_geom_bond_distance
_geom_bond_site_symmetry_2
_geom_bond_publ_flag
O1 C14 1.363(2) . ?
O1 C13 1.392(2) . ?
O2 C16 1.228(2) . ?
O3 C16 1.351(2) . ?
O3 C17 1.445(3) . ?
N1 H1A 0.8400 . ?
N1 C14 1.338(2) . ?
N1 H1B 0.86(3) . ?
C14 C15 1.372(2) . ?
C6 C7 1.524(3) . ?
C6 C5 1.394(3) . ?
C6 C1 1.383(3) . ?
C7 H7 1.0000 . ?
C7 C15 1.510(2) . ?
C7 C8 1.517(2) . ?
C15 C16 1.435(3) . ?
C5 H5 0.9500 . ?
C5 C4 1.384(3) . ?
C13 C8 1.379(3) . ?
C13 C12 1.385(3) . ?
C8 C9 1.394(3) . ?
C12 H12 0.9500 . ?
C12 C11 1.386(3) . ?
C4 H4 0.9500 . ?
C4 C3 1.372(3) . ?
C3 H3 0.9500 . ?
C3 C2 1.388(3) . ?
C11 H11 0.9500 . ?
C11 C10 1.388(3) . ?
C9 H9 0.9500 . ?
C9 C10 1.387(3) . ?
C1 H1 0.9500 . ?
C1 C2 1.392(3) . ?
C10 H10 0.9500 . ?
C2 H2 0.9500 . ?
C17 H17A 0.9900 . ?
C17 H17B 0.9900 . ?
C17 C18 1.500(3) . ?
C18 H18A 0.9800 . ?
C18 H18B 0.9800 . ?
C18 H18C 0.9800 . ?
